data_4071388
loop_
_publ_author_name
'Downing, Joanne H.'
'Floure, Jo\"elle'
'Heslop, Katie'
'Haddow, Mairi F.'
'Hopewell, Jonathan'
'Lusi, Matteo'
'Phetmung, Hirahataya'
'Orpen, A. Guy'
'Pringle, Paul G.'
'Pugh, Robert I.'
'Zambrano-Williams, Damaris'

_publ_section_title
;
 General Routes to Alkyl Phosphatrioxaadamantane Ligands
;
_journal_issue 13
_journal_name_full Organometallics
_journal_page_first 3216
_journal_paper_doi 10.1021/om800141y
_journal_volume 27
_journal_year 2008
_chemical_formula_moiety 'C32 H54 Cl2 O6 P2 Pd'
_chemical_formula_sum 'C32 H54 Cl2 O6 P2 Pd'
_chemical_formula_weight 773.99
_chemical_name_systematic
; 
 ? 
;
_space_group_IT_number 2
_symmetry_cell_setting triclinic
_symmetry_space_group_name_Hall '-P 1'
_symmetry_space_group_name_H-M 'P -1'
_atom_sites_solution_hydrogens geom
_atom_sites_solution_primary direct
_atom_sites_solution_secondary difmap
_audit_creation_method SHELXL-97
_cell_angle_alpha 87.130(14)
_cell_angle_beta 85.581(16)
_cell_angle_gamma 84.121(17)
_cell_formula_units_Z 1
_cell_length_a 8.3750(19)
_cell_length_b 9.9901(14)
_cell_length_c 11.0436(19)
_cell_measurement_temperature 100(2)
_cell_volume 915.6(3)
_computing_cell_refinement 'BRUKER SMART'
_computing_data_collection 'BRUKER SMART'
_computing_data_reduction 'Bruker SAINT V5.0'
_computing_molecular_graphics 'SHELXTL 6.14 (Bruker 2003)'
_computing_publication_material 'SHELXTL 6.14 (Bruker 2003)'
_computing_structure_refinement 'SHELXL-97 (Sheldrick, 1997)'
_computing_structure_solution 'SHELXS-97 (Sheldrick, 1990)'
_diffrn_ambient_temperature 100(2)
_diffrn_detector_area_resol_mean 5.6
_diffrn_measured_fraction_theta_full 0.997
_diffrn_measured_fraction_theta_max 0.997
_diffrn_measurement_device_type 'CCD area detector'
_diffrn_measurement_method 'narrow width omega scans'
_diffrn_radiation_monochromator graphite
_diffrn_radiation_source 'fine-focus sealed tube'
_diffrn_radiation_type MoK\a
_diffrn_radiation_wavelength 0.71073
_diffrn_reflns_av_R_equivalents 0.0205
_diffrn_reflns_av_sigmaI/netI 0.0288
_diffrn_reflns_limit_h_max 9
_diffrn_reflns_limit_h_min -9
_diffrn_reflns_limit_k_max 11
_diffrn_reflns_limit_k_min -11
_diffrn_reflns_limit_l_max 13
_diffrn_reflns_limit_l_min -13
_diffrn_reflns_number 7939
_diffrn_reflns_theta_full 25.00
_diffrn_reflns_theta_max 25.00
_diffrn_reflns_theta_min 1.85
_diffrn_standards_decay_% 0
_exptl_absorpt_coefficient_mu 0.779
_exptl_absorpt_correction_T_max 0.86
_exptl_absorpt_correction_T_min 0.71
_exptl_absorpt_correction_type multi-scan
_exptl_absorpt_process_details SADABS
_exptl_crystal_colour yellow
_exptl_crystal_density_diffrn 1.404
_exptl_crystal_density_method 'not measured'
_exptl_crystal_description block
_exptl_crystal_F_000 404
_exptl_crystal_size_max 0.28
_exptl_crystal_size_mid 0.24
_exptl_crystal_size_min 0.20
_refine_diff_density_max 0.275
_refine_diff_density_min -0.330
_refine_diff_density_rms 0.057
_refine_ls_extinction_method none
_refine_ls_goodness_of_fit_ref 1.029
_refine_ls_hydrogen_treatment constr
_refine_ls_matrix_type full
_refine_ls_number_parameters 200
_refine_ls_number_reflns 3201
_refine_ls_number_restraints 0
_refine_ls_restrained_S_all 1.029
_refine_ls_R_factor_all 0.0220
_refine_ls_R_factor_gt 0.0195
_refine_ls_shift/su_max 0.000
_refine_ls_shift/su_mean 0.000
_refine_ls_structure_factor_coef Fsqd
_refine_ls_weighting_details 'calc w=1/[\s^2^(Fo^2^)+(0.0275P)^2^+0.0000P] where P=(Fo^2^+2Fc^2^)/3'
_refine_ls_weighting_scheme calc
_refine_ls_wR_factor_gt 0.0504
_refine_ls_wR_factor_ref 0.0508
_reflns_number_gt 2864
_reflns_number_total 3201
_reflns_threshold_expression >2sigma(I)
_cod_data_source_file om800141y-file001.cif
_cod_data_source_block rip190sad
_cod_original_sg_symbol_Hall -P1
_cod_original_sg_symbol_H-M P-1
_cod_database_code 4071388

loop_
_symmetry_equiv_pos_as_xyz
'x, y, z'
'-x, -y, -z'

loop_
_atom_site_label
_atom_site_type_symbol
_atom_site_fract_x
_atom_site_fract_y
_atom_site_fract_z
_atom_site_U_iso_or_equiv
_atom_site_adp_type
_atom_site_occupancy
_atom_site_symmetry_multiplicity
_atom_site_calc_flag
_atom_site_refinement_flags
Pd1 Pd 0.5000 0.5000 0.5000 0.01678(7) Uani 1 2 d S
Cl1 Cl 0.76614(5) 0.45415(5) 0.43585(4) 0.02521(12) Uani 1 1 d .
P1 P 0.59490(5) 0.57832(5) 0.67709(4) 0.01583(11) Uani 1 1 d .
O1 O 0.53457(15) 0.68731(12) 0.90024(10) 0.0195(3) Uani 1 1 d .
O2 O 0.57745(15) 0.84535(12) 0.62663(11) 0.0214(3) Uani 1 1 d .
O3 O 0.52402(16) 0.91337(12) 0.82798(11) 0.0225(3) Uani 1 1 d .
C1 C 0.4457(2) 0.64686(18) 0.80210(15) 0.0186(4) Uani 1 1 d .
C2 C 0.3481(2) 0.77099(18) 0.75130(16) 0.0208(4) Uani 1 1 d .
H2A H 0.2992 0.7484 0.6792 0.025 Uiso 1 1 calc R
H2B H 0.2626 0.8010 0.8110 0.025 Uiso 1 1 calc R
C3 C 0.4542(2) 0.88331(19) 0.71957(16) 0.0229(4) Uani 1 1 d .
C4 C 0.6992(2) 0.73790(18) 0.65840(16) 0.0193(4) Uani 1 1 d .
C5 C 0.7616(2) 0.76905(18) 0.77902(16) 0.0200(4) Uani 1 1 d .
H5A H 0.8307 0.6921 0.8080 0.024 Uiso 1 1 calc R
H5B H 0.8253 0.8451 0.7669 0.024 Uiso 1 1 calc R
C6 C 0.6239(2) 0.80146(18) 0.87367(16) 0.0205(4) Uani 1 1 d .
C7 C 0.3416(2) 0.54293(19) 0.86110(16) 0.0227(4) Uani 1 1 d .
H7A H 0.4079 0.4735 0.9020 0.034 Uiso 1 1 calc R
H7B H 0.2876 0.5041 0.7999 0.034 Uiso 1 1 calc R
H7C H 0.2633 0.5853 0.9188 0.034 Uiso 1 1 calc R
C8 C 0.3663(3) 1.0119(2) 0.67200(18) 0.0312(5) Uani 1 1 d .
H8A H 0.2825 1.0431 0.7312 0.047 Uiso 1 1 calc R
H8B H 0.3199 0.9956 0.5979 0.047 Uiso 1 1 calc R
H8C H 0.4404 1.0791 0.6565 0.047 Uiso 1 1 calc R
C9 C 0.8282(2) 0.74085(19) 0.55436(17) 0.0250(4) Uani 1 1 d .
H9A H 0.7824 0.7265 0.4796 0.038 Uiso 1 1 calc R
H9B H 0.9132 0.6711 0.5685 0.038 Uiso 1 1 calc R
H9C H 0.8707 0.8268 0.5492 0.038 Uiso 1 1 calc R
C10 C 0.6783(3) 0.8393(2) 0.99350(17) 0.0278(5) Uani 1 1 d .
H10A H 0.7409 0.9147 0.9804 0.042 Uiso 1 1 calc R
H10B H 0.7426 0.7642 1.0283 0.042 Uiso 1 1 calc R
H10C H 0.5859 0.8631 1.0479 0.042 Uiso 1 1 calc R
C11 C 0.7190(2) 0.44402(17) 0.75983(16) 0.0178(4) Uani 1 1 d .
H11 H 0.7041 0.4636 0.8463 0.021 Uiso 1 1 calc R
C12 C 0.6521(2) 0.30767(18) 0.74621(18) 0.0237(4) Uani 1 1 d .
H12A H 0.5377 0.3156 0.7701 0.028 Uiso 1 1 calc R
H12B H 0.6665 0.2838 0.6617 0.028 Uiso 1 1 calc R
C13 C 0.7380(2) 0.1969(2) 0.82499(19) 0.0309(5) Uani 1 1 d .
H13A H 0.7158 0.2171 0.9100 0.037 Uiso 1 1 calc R
H13B H 0.6968 0.1117 0.8127 0.037 Uiso 1 1 calc R
C14 C 0.9198(3) 0.1842(2) 0.7940(2) 0.0345(5) Uani 1 1 d .
H14A H 0.9716 0.1179 0.8493 0.041 Uiso 1 1 calc R
H14B H 0.9431 0.1534 0.7120 0.041 Uiso 1 1 calc R
C15 C 0.9869(2) 0.3188(2) 0.80365(18) 0.0275(4) Uani 1 1 d .
H15A H 1.1008 0.3097 0.7781 0.033 Uiso 1 1 calc R
H15B H 0.9754 0.3439 0.8878 0.033 Uiso 1 1 calc R
C16 C 0.9012(2) 0.42972(19) 0.72575(17) 0.0217(4) Uani 1 1 d .
H16A H 0.9209 0.4090 0.6407 0.026 Uiso 1 1 calc R
H16B H 0.9441 0.5144 0.7370 0.026 Uiso 1 1 calc R

loop_
_atom_site_aniso_label
_atom_site_aniso_U_11
_atom_site_aniso_U_22
_atom_site_aniso_U_33
_atom_site_aniso_U_23
_atom_site_aniso_U_13
_atom_site_aniso_U_12
Pd1 0.01358(11) 0.02259(12) 0.01413(11) -0.00289(8) -0.00099(7) -0.00050(8)
Cl1 0.0149(2) 0.0397(3) 0.0213(2) -0.0094(2) 0.00009(18) -0.0008(2)
P1 0.0154(3) 0.0176(3) 0.0144(2) -0.00089(18) -0.00117(18) -0.00071(19)
O1 0.0258(7) 0.0195(7) 0.0138(6) -0.0016(5) -0.0041(5) -0.0034(5)
O2 0.0241(7) 0.0200(7) 0.0184(6) 0.0035(5) -0.0006(5) 0.0031(6)
O3 0.0290(8) 0.0181(7) 0.0206(7) -0.0041(5) -0.0052(6) 0.0013(6)
C1 0.0197(10) 0.0223(10) 0.0141(9) -0.0032(7) -0.0012(7) -0.0026(8)
C2 0.0196(10) 0.0253(10) 0.0168(9) -0.0046(8) -0.0012(7) 0.0023(8)
C3 0.0258(11) 0.0228(10) 0.0189(9) -0.0018(8) -0.0024(8) 0.0037(8)
C4 0.0184(10) 0.0167(9) 0.0224(10) 0.0020(7) -0.0025(8) -0.0004(8)
C5 0.0210(10) 0.0162(9) 0.0233(10) 0.0005(7) -0.0047(8) -0.0022(8)
C6 0.0249(10) 0.0170(10) 0.0199(9) -0.0006(7) -0.0047(8) -0.0023(8)
C7 0.0233(10) 0.0263(11) 0.0185(9) -0.0015(8) 0.0009(8) -0.0039(8)
C8 0.0359(13) 0.0251(11) 0.0306(11) 0.0013(9) -0.0051(9) 0.0070(9)
C9 0.0243(11) 0.0245(10) 0.0256(10) 0.0021(8) 0.0009(8) -0.0021(8)
C10 0.0348(12) 0.0269(11) 0.0234(10) -0.0056(8) -0.0086(9) -0.0038(9)
C11 0.0187(10) 0.0181(9) 0.0166(9) 0.0003(7) -0.0023(7) -0.0014(7)
C12 0.0208(10) 0.0207(10) 0.0299(11) -0.0018(8) -0.0019(8) -0.0027(8)
C13 0.0331(12) 0.0194(10) 0.0398(12) 0.0050(9) -0.0036(10) -0.0032(9)
C14 0.0328(13) 0.0247(11) 0.0444(13) 0.0042(10) -0.0043(10) 0.0040(9)
C15 0.0206(11) 0.0302(11) 0.0309(11) 0.0024(9) -0.0053(8) 0.0023(9)
C16 0.0209(10) 0.0219(10) 0.0220(10) -0.0003(8) -0.0034(8) -0.0004(8)

loop_
_atom_type_symbol
_atom_type_description
_atom_type_scat_dispersion_real
_atom_type_scat_dispersion_imag
_atom_type_scat_source
C C 0.0033 0.0016 'International Tables Vol C Tables 4.2.6.8 and 6.1.1.4'
H H 0.0000 0.0000 'International Tables Vol C Tables 4.2.6.8 and 6.1.1.4'
O O 0.0106 0.0060 'International Tables Vol C Tables 4.2.6.8 and 6.1.1.4'
P P 0.1023 0.0942 'International Tables Vol C Tables 4.2.6.8 and 6.1.1.4'
Cl Cl 0.1484 0.1585 'International Tables Vol C Tables 4.2.6.8 and 6.1.1.4'
Pd Pd -0.9988 1.0072 'International Tables Vol C Tables 4.2.6.8 and 6.1.1.4'

loop_
_geom_angle_atom_site_label_1
_geom_angle_atom_site_label_2
_geom_angle_atom_site_label_3
_geom_angle
_geom_angle_site_symmetry_1
_geom_angle_site_symmetry_3
_geom_angle_publ_flag
Cl1 Pd1 Cl1 180.0 . 2_666 ?
Cl1 Pd1 P1 94.11(2) . 2_666 ?
Cl1 Pd1 P1 85.89(2) 2_666 2_666 ?
Cl1 Pd1 P1 85.89(2) . . ?
Cl1 Pd1 P1 94.11(2) 2_666 . ?
P1 Pd1 P1 180.0 2_666 . ?
C11 P1 C4 110.66(8) . . yes
C11 P1 C1 102.30(8) . . yes
C4 P1 C1 93.38(8) . . yes
C11 P1 Pd1 112.12(6) . . ?
C4 P1 Pd1 116.66(6) . . ?
C1 P1 Pd1 119.65(6) . . ?
C6 O1 C1 116.11(13) . . ?
C3 O2 C4 116.88(13) . . ?
C6 O3 C3 111.85(13) . . ?
O1 C1 C7 104.60(14) . . ?
O1 C1 C2 108.39(14) . . ?
C7 C1 C2 112.93(16) . . ?
O1 C1 P1 108.68(12) . . ?
C7 C1 P1 113.52(12) . . ?
C2 C1 P1 108.48(12) . . ?
C3 C2 C1 110.63(15) . . ?
C3 C2 H2A 109.5 . . ?
C1 C2 H2A 109.5 . . ?
C3 C2 H2B 109.5 . . ?
C1 C2 H2B 109.5 . . ?
H2A C2 H2B 108.1 . . ?
O3 C3 O2 110.53(15) . . ?
O3 C3 C8 107.34(15) . . ?
O2 C3 C8 105.67(15) . . ?
O3 C3 C2 107.75(15) . . ?
O2 C3 C2 111.24(14) . . ?
C8 C3 C2 114.25(17) . . ?
O2 C4 C9 104.53(14) . . ?
O2 C4 C5 108.27(14) . . ?
C9 C4 C5 112.11(16) . . ?
O2 C4 P1 106.45(12) . . ?
C9 C4 P1 115.20(13) . . ?
C5 C4 P1 109.78(12) . . ?
C6 C5 C4 111.07(15) . . ?
C6 C5 H5A 109.4 . . ?
C4 C5 H5A 109.4 . . ?
C6 C5 H5B 109.4 . . ?
C4 C5 H5B 109.4 . . ?
H5A C5 H5B 108.0 . . ?
O3 C6 O1 111.01(14) . . ?
O3 C6 C10 107.48(14) . . ?
O1 C6 C10 106.15(14) . . ?
O3 C6 C5 108.03(14) . . ?
O1 C6 C5 110.72(14) . . ?
C10 C6 C5 113.43(16) . . ?
C1 C7 H7A 109.5 . . ?
C1 C7 H7B 109.5 . . ?
H7A C7 H7B 109.5 . . ?
C1 C7 H7C 109.5 . . ?
H7A C7 H7C 109.5 . . ?
H7B C7 H7C 109.5 . . ?
C3 C8 H8A 109.5 . . ?
C3 C8 H8B 109.5 . . ?
H8A C8 H8B 109.5 . . ?
C3 C8 H8C 109.5 . . ?
H8A C8 H8C 109.5 . . ?
H8B C8 H8C 109.5 . . ?
C4 C9 H9A 109.5 . . ?
C4 C9 H9B 109.5 . . ?
H9A C9 H9B 109.5 . . ?
C4 C9 H9C 109.5 . . ?
H9A C9 H9C 109.5 . . ?
H9B C9 H9C 109.5 . . ?
C6 C10 H10A 109.5 . . ?
C6 C10 H10B 109.5 . . ?
H10A C10 H10B 109.5 . . ?
C6 C10 H10C 109.5 . . ?
H10A C10 H10C 109.5 . . ?
H10B C10 H10C 109.5 . . ?
C16 C11 C12 109.27(14) . . ?
C16 C11 P1 117.17(12) . . ?
C12 C11 P1 109.06(12) . . ?
C16 C11 H11 106.9 . . ?
C12 C11 H11 106.9 . . ?
P1 C11 H11 106.9 . . ?
C13 C12 C11 110.85(15) . . ?
C13 C12 H12A 109.5 . . ?
C11 C12 H12A 109.5 . . ?
C13 C12 H12B 109.5 . . ?
C11 C12 H12B 109.5 . . ?
H12A C12 H12B 108.1 . . ?
C14 C13 C12 111.42(16) . . ?
C14 C13 H13A 109.3 . . ?
C12 C13 H13A 109.3 . . ?
C14 C13 H13B 109.3 . . ?
C12 C13 H13B 109.3 . . ?
H13A C13 H13B 108.0 . . ?
C15 C14 C13 110.78(17) . . ?
C15 C14 H14A 109.5 . . ?
C13 C14 H14A 109.5 . . ?
C15 C14 H14B 109.5 . . ?
C13 C14 H14B 109.5 . . ?
H14A C14 H14B 108.1 . . ?
C14 C15 C16 111.91(16) . . ?
C14 C15 H15A 109.2 . . ?
C16 C15 H15A 109.2 . . ?
C14 C15 H15B 109.2 . . ?
C16 C15 H15B 109.2 . . ?
H15A C15 H15B 107.9 . . ?
C15 C16 C11 111.07(15) . . ?
C15 C16 H16A 109.4 . . ?
C11 C16 H16A 109.4 . . ?
C15 C16 H16B 109.4 . . ?
C11 C16 H16B 109.4 . . ?
H16A C16 H16B 108.0 . . ?

loop_
_geom_bond_atom_site_label_1
_geom_bond_atom_site_label_2
_geom_bond_distance
_geom_bond_site_symmetry_2
_geom_bond_publ_flag
Pd1 Cl1 2.2934(7) . yes
Pd1 Cl1 2.2935(7) 2_666 ?
Pd1 P1 2.3641(6) 2_666 ?
Pd1 P1 2.3641(6) . yes
P1 C11 1.8580(18) . yes
P1 C4 1.8897(19) . yes
P1 C1 1.8945(18) . yes
O1 C6 1.433(2) . ?
O1 C1 1.457(2) . ?
O2 C3 1.435(2) . ?
O2 C4 1.452(2) . ?
O3 C6 1.421(2) . ?
O3 C3 1.430(2) . ?
C1 C7 1.514(3) . ?
C1 C2 1.521(3) . ?
C2 C3 1.513(3) . ?
C2 H2A 0.9700 . ?
C2 H2B 0.9700 . ?
C3 C8 1.506(3) . ?
C4 C9 1.517(3) . ?
C4 C5 1.526(2) . ?
C5 C6 1.517(3) . ?
C5 H5A 0.9700 . ?
C5 H5B 0.9700 . ?
C6 C10 1.510(2) . ?
C7 H7A 0.9600 . ?
C7 H7B 0.9600 . ?
C7 H7C 0.9600 . ?
C8 H8A 0.9600 . ?
C8 H8B 0.9600 . ?
C8 H8C 0.9600 . ?
C9 H9A 0.9600 . ?
C9 H9B 0.9600 . ?
C9 H9C 0.9600 . ?
C10 H10A 0.9600 . ?
C10 H10B 0.9600 . ?
C10 H10C 0.9600 . ?
C11 C16 1.537(3) . ?
C11 C12 1.543(2) . ?
C11 H11 0.9800 . ?
C12 C13 1.529(3) . ?
C12 H12A 0.9700 . ?
C12 H12B 0.9700 . ?
C13 C14 1.528(3) . ?
C13 H13A 0.9700 . ?
C13 H13B 0.9700 . ?
C14 C15 1.521(3) . ?
C14 H14A 0.9700 . ?
C14 H14B 0.9700 . ?
C15 C16 1.523(3) . ?
C15 H15A 0.9700 . ?
C15 H15B 0.9700 . ?
C16 H16A 0.9700 . ?
C16 H16B 0.9700 . ?

loop_
_geom_torsion_atom_site_label_1
_geom_torsion_atom_site_label_2
_geom_torsion_atom_site_label_3
_geom_torsion_atom_site_label_4
_geom_torsion
_geom_torsion_site_symmetry_1
_geom_torsion_publ_flag
Cl1 Pd1 P1 C11 -60.48(7) . yes
Cl1 Pd1 P1 C11 119.51(7) 2_666 ?
Cl1 Pd1 P1 C4 68.58(7) . ?
Cl1 Pd1 P1 C4 -111.42(7) 2_666 ?
Cl1 Pd1 P1 C1 179.78(7) . ?
Cl1 Pd1 P1 C1 -0.22(7) 2_666 ?
C6 O1 C1 C7 -170.25(14) . ?
C6 O1 C1 C2 -49.52(19) . ?
C6 O1 C1 P1 68.19(16) . ?
C11 P1 C1 O1 55.15(13) . ?
C4 P1 C1 O1 -56.86(12) . ?
Pd1 P1 C1 O1 179.73(8) . ?
C11 P1 C1 C7 -60.79(14) . ?
C4 P1 C1 C7 -172.80(13) . ?
Pd1 P1 C1 C7 63.79(14) . ?
C11 P1 C1 C2 172.80(12) . ?
C4 P1 C1 C2 60.80(13) . ?
Pd1 P1 C1 C2 -62.62(13) . ?
O1 C1 C2 C3 51.80(18) . ?
C7 C1 C2 C3 167.22(14) . ?
P1 C1 C2 C3 -66.03(16) . ?
C6 O3 C3 O2 -59.24(19) . ?
C6 O3 C3 C8 -174.02(15) . ?
C6 O3 C3 C2 62.49(18) . ?
C4 O2 C3 O3 53.12(19) . ?
C4 O2 C3 C8 168.95(15) . ?
C4 O2 C3 C2 -66.54(19) . ?
C1 C2 C3 O3 -59.07(18) . ?
C1 C2 C3 O2 62.23(18) . ?
C1 C2 C3 C8 -178.25(15) . ?
C3 O2 C4 C9 -168.53(15) . ?
C3 O2 C4 C5 -48.86(19) . ?
C3 O2 C4 P1 69.12(16) . ?
C11 P1 C4 O2 -163.68(11) . ?
C1 P1 C4 O2 -59.19(12) . ?
Pd1 P1 C4 O2 66.55(12) . ?
C11 P1 C4 C9 80.97(15) . ?
C1 P1 C4 C9 -174.53(14) . ?
Pd1 P1 C4 C9 -48.79(15) . ?
C11 P1 C4 C5 -46.71(14) . ?
C1 P1 C4 C5 57.78(13) . ?
Pd1 P1 C4 C5 -176.48(10) . ?
O2 C4 C5 C6 50.39(19) . ?
C9 C4 C5 C6 165.18(15) . ?
P1 C4 C5 C6 -65.43(17) . ?
C3 O3 C6 O1 -59.07(18) . ?
C3 O3 C6 C10 -174.75(15) . ?
C3 O3 C6 C5 62.51(18) . ?
C1 O1 C6 O3 53.11(18) . ?
C1 O1 C6 C10 169.61(14) . ?
C1 O1 C6 C5 -66.88(19) . ?
C4 C5 C6 O3 -58.37(18) . ?
C4 C5 C6 O1 63.39(19) . ?
C4 C5 C6 C10 -177.40(15) . ?
C4 P1 C11 C16 -41.58(15) . ?
C1 P1 C11 C16 -140.02(13) . ?
Pd1 P1 C11 C16 90.55(13) . yes
C4 P1 C11 C12 -166.32(12) . ?
C1 P1 C11 C12 95.25(13) . ?
Pd1 P1 C11 C12 -34.19(13) . yes
C16 C11 C12 C13 57.4(2) . ?
P1 C11 C12 C13 -173.37(13) . ?
C11 C12 C13 C14 -57.0(2) . ?
C12 C13 C14 C15 55.0(2) . ?
C13 C14 C15 C16 -54.9(2) . ?
C14 C15 C16 C11 56.7(2) . ?
C12 C11 C16 C15 -57.12(19) . ?
P1 C11 C16 C15 178.24(12) . ?
